data_4337245
loop_
_publ_author_name
'Keter, Frankline K.'
'Guzei, Ilia A.'
'Nell, Margo'
'Zyl, Werner E van'
'Darkwa, James'

_publ_section_title
;
 Phosphinogold(I) dithiocarbamate complexes: effect of the nature of
 phosphine ligand on anticancer properties.
;
_journal_issue 4
_journal_name_full 'Inorganic chemistry'
_journal_page_first 2058
_journal_page_last 2067
_journal_paper_doi 10.1021/ic4025926
_journal_volume 53
_journal_year 2014
_chemical_formula_moiety 'C46 H42 Au2 N4 P2 S4'
_chemical_formula_sum 'C46 H42 Au2 N4 P2 S4'
_chemical_formula_weight 1234.95
_space_group_IT_number 14
_symmetry_cell_setting monoclinic
_symmetry_Int_Tables_number 14
_symmetry_space_group_name_Hall '-P 2yn'
_symmetry_space_group_name_H-M 'P 1 21/n 1'
_atom_sites_solution_hydrogens geom
_atom_sites_solution_primary direct
_atom_sites_solution_secondary difmap
_audit_creation_method SHELXL-97
_cell_angle_alpha 90.00
_cell_angle_beta 108.60(6)
_cell_angle_gamma 90.00
_cell_formula_units_Z 2
_cell_length_a 13.499(11)
_cell_length_b 11.560(19)
_cell_length_c 15.396(15)
_cell_measurement_reflns_used 5072
_cell_measurement_temperature 150(2)
_cell_measurement_theta_max 30.32
_cell_measurement_theta_min 2.45
_cell_volume 2277(5)
_computing_cell_refinement 'SAINT Ver. 6.22  (Bruker-AXS, 2003)'
_computing_data_collection 'SMART Ver. 5.622 (Bruker-AXS, 2003)'
_computing_data_reduction 'SAINT Ver. 6.22'
_computing_molecular_graphics 'SHELXTL Ver. 6.10'
_computing_publication_material 'SHELXTL Ver. 6.10'
_computing_structure_refinement 'SHELXTL Ver. 6.10'
_computing_structure_solution 'SHELXTL Ver. 6.10 (Bruker-AXS, 2003)'
_diffrn_ambient_temperature 150(2)
_diffrn_measured_fraction_theta_full 0.992
_diffrn_measured_fraction_theta_max 0.992
_diffrn_measurement_device_type 'Bruker CCD-1000 area detector'
_diffrn_measurement_method '0.30\% \w scans'
_diffrn_radiation_monochromator 'Si-<111> channel cut crystal'
_diffrn_radiation_source synchrotron
_diffrn_radiation_type synchrotron
_diffrn_radiation_wavelength 0.77490
_diffrn_reflns_av_R_equivalents 0.0955
_diffrn_reflns_av_sigmaI/netI 0.0698
_diffrn_reflns_limit_h_max 17
_diffrn_reflns_limit_h_min -17
_diffrn_reflns_limit_k_max 15
_diffrn_reflns_limit_k_min -15
_diffrn_reflns_limit_l_max 19
_diffrn_reflns_limit_l_min -19
_diffrn_reflns_number 31033
_diffrn_reflns_theta_full 30.32
_diffrn_reflns_theta_max 30.32
_diffrn_reflns_theta_min 2.45
_diffrn_standards_number 0
_exptl_absorpt_coefficient_mu 8.334
_exptl_absorpt_correction_T_max 0.8510
_exptl_absorpt_correction_T_min 0.6807
_exptl_absorpt_correction_type multi-scan
_exptl_absorpt_process_details
;
SADABS  (Bruker-AXS, 2003)
;
_exptl_crystal_colour yellow
_exptl_crystal_density_diffrn 1.801
_exptl_crystal_density_method 'not measured'
_exptl_crystal_description prism
_exptl_crystal_F_000 1196
_exptl_crystal_size_max 0.05
_exptl_crystal_size_mid 0.03
_exptl_crystal_size_min 0.02
_refine_diff_density_max 1.454
_refine_diff_density_min -0.856
_refine_diff_density_rms 0.146
_refine_ls_extinction_method none
_refine_ls_goodness_of_fit_ref 1.021
_refine_ls_hydrogen_treatment constr
_refine_ls_matrix_type full
_refine_ls_number_parameters 263
_refine_ls_number_reflns 5225
_refine_ls_number_restraints 0
_refine_ls_restrained_S_all 1.021
_refine_ls_R_factor_all 0.0566
_refine_ls_R_factor_gt 0.0404
_refine_ls_shift/su_max 0.001
_refine_ls_shift/su_mean 0.000
_refine_ls_structure_factor_coef Fsqd
_refine_ls_weighting_details 'calc w=1/[\s^2^(Fo^2^)+(0.0400P)^2^+1.2271P] where P=(Fo^2^+2Fc^2^)/3'
_refine_ls_weighting_scheme calc
_refine_ls_wR_factor_gt 0.0984
_refine_ls_wR_factor_ref 0.1071
_reflns_number_gt 4063
_reflns_number_total 5225
_reflns_threshold_expression I>2\s(I)
_cod_data_source_file ic4025926_si_004.cif
_cod_data_source_block darkwa77
_cod_original_sg_symbol_Hall '-P 2yn      '
_cod_original_sg_symbol_H-M 'P 1 21/n 1  '
_cod_database_code 4337245

loop_
_symmetry_equiv_pos_as_xyz
'x, y, z'
'-x+1/2, y+1/2, -z+1/2'
'-x, -y, -z'
'x-1/2, -y-1/2, z-1/2'

loop_
_atom_site_label
_atom_site_type_symbol
_atom_site_fract_x
_atom_site_fract_y
_atom_site_fract_z
_atom_site_U_iso_or_equiv
_atom_site_adp_type
_atom_site_occupancy
_atom_site_symmetry_multiplicity
_atom_site_calc_flag
_atom_site_refinement_flags
Au1 Au 0.436569(17) 0.06612(2) 0.089556(16) 0.03641(10) Uani 1 1 d .
S2 S 0.56172(13) 0.07062(14) 0.30821(12) 0.0434(4) Uani 1 1 d .
S1 S 0.57119(13) -0.06490(14) 0.14623(12) 0.0457(4) Uani 1 1 d .
P1 P 0.29688(11) 0.17868(14) 0.02172(10) 0.0354(3) Uani 1 1 d .
N1 N 0.6646(4) -0.1281(5) 0.3157(4) 0.0417(12) Uani 1 1 d .
N2 N 0.7007(5) -0.2171(5) 0.2702(4) 0.0547(15) Uani 1 1 d .
C1 C 0.6006(4) -0.0431(5) 0.2622(4) 0.0362(13) Uani 1 1 d .
C2 C 0.7653(6) -0.2786(7) 0.3342(5) 0.0595(19) Uani 1 1 d .
H2 H 0.8014 -0.3441 0.3221 0.071 Uiso 1 1 calc R
C3 C 0.7767(5) -0.2381(6) 0.4234(5) 0.0498(17) Uani 1 1 d .
C4 C 0.8364(6) -0.2687(7) 0.5078(6) 0.0593(19) Uani 1 1 d .
H4 H 0.8832 -0.3323 0.5165 0.071 Uiso 1 1 calc R
C5 C 0.8290(6) -0.2063(7) 0.5821(6) 0.066(2) Uani 1 1 d .
H5 H 0.8710 -0.2274 0.6422 0.079 Uiso 1 1 calc R
C6 C 0.7600(6) -0.1119(7) 0.5699(5) 0.0590(19) Uani 1 1 d .
H6 H 0.7559 -0.0705 0.6220 0.071 Uiso 1 1 calc R
C7 C 0.6976(6) -0.0783(6) 0.4827(5) 0.0501(17) Uani 1 1 d .
H7 H 0.6497 -0.0158 0.4738 0.060 Uiso 1 1 calc R
C8 C 0.7091(5) -0.1405(6) 0.4100(5) 0.0433(15) Uani 1 1 d .
C9 C 0.2449(5) 0.2496(5) 0.1033(4) 0.0377(13) Uani 1 1 d .
C10 C 0.1451(5) 0.2969(6) 0.0741(5) 0.0471(15) Uani 1 1 d .
H10 H 0.1012 0.2857 0.0128 0.057 Uiso 1 1 calc R
C11 C 0.1096(5) 0.3610(7) 0.1349(5) 0.0533(18) Uani 1 1 d .
H11 H 0.0415 0.3938 0.1150 0.064 Uiso 1 1 calc R
C12 C 0.1714(6) 0.3764(7) 0.2215(5) 0.0593(19) Uani 1 1 d .
H12 H 0.1464 0.4198 0.2626 0.071 Uiso 1 1 calc R
C13 C 0.2699(6) 0.3307(7) 0.2516(5) 0.061(2) Uani 1 1 d .
H13 H 0.3137 0.3440 0.3127 0.073 Uiso 1 1 calc R
C14 C 0.3052(5) 0.2644(6) 0.1918(5) 0.0474(16) Uani 1 1 d .
H14 H 0.3723 0.2293 0.2132 0.057 Uiso 1 1 calc R
C15 C 0.1878(5) 0.0972(5) -0.0536(5) 0.0409(14) Uani 1 1 d .
C16 C 0.1456(6) 0.1214(8) -0.1451(5) 0.0588(19) Uani 1 1 d .
H16 H 0.1726 0.1831 -0.1716 0.071 Uiso 1 1 calc R
C17 C 0.0638(7) 0.0558(8) -0.1982(7) 0.076(3) Uani 1 1 d .
H17 H 0.0317 0.0760 -0.2607 0.091 Uiso 1 1 calc R
C18 C 0.0270(6) -0.0387(9) -0.1630(7) 0.075(3) Uani 1 1 d .
H18 H -0.0279 -0.0847 -0.2015 0.090 Uiso 1 1 calc R
C19 C 0.0710(7) -0.0656(8) -0.0713(8) 0.080(3) Uani 1 1 d .
H19 H 0.0453 -0.1292 -0.0458 0.096 Uiso 1 1 calc R
C20 C 0.1528(6) 0.0009(7) -0.0167(5) 0.0590(19) Uani 1 1 d .
H20 H 0.1851 -0.0190 0.0459 0.071 Uiso 1 1 calc R
C21 C 0.3283(4) 0.2979(5) -0.0415(4) 0.0360(12) Uani 1 1 d .
H21A H 0.3480 0.2671 -0.0937 0.043 Uiso 1 1 calc R
H21B H 0.2659 0.3475 -0.0664 0.043 Uiso 1 1 calc R
C22 C 0.4182(5) 0.3704(5) 0.0197(4) 0.0402(14) Uani 1 1 d .
H22A H 0.3953 0.4070 0.0683 0.048 Uiso 1 1 calc R
H22B H 0.4776 0.3185 0.0500 0.048 Uiso 1 1 calc R
C23 C 0.4559(5) 0.4643(6) -0.0313(4) 0.0424(14) Uani 1 1 d .
H23A H 0.4800 0.4280 -0.0792 0.051 Uiso 1 1 calc R
H23B H 0.3967 0.5160 -0.0621 0.051 Uiso 1 1 calc R

loop_
_atom_site_aniso_label
_atom_site_aniso_U_11
_atom_site_aniso_U_22
_atom_site_aniso_U_33
_atom_site_aniso_U_23
_atom_site_aniso_U_13
_atom_site_aniso_U_12
Au1 0.03622(13) 0.03660(15) 0.03777(15) -0.00031(10) 0.01374(10) 0.00172(10)
S2 0.0467(8) 0.0410(9) 0.0426(9) -0.0020(7) 0.0143(7) 0.0060(7)
S1 0.0481(9) 0.0475(10) 0.0410(9) -0.0035(7) 0.0136(7) 0.0096(7)
P1 0.0351(7) 0.0361(8) 0.0373(8) -0.0018(7) 0.0150(6) -0.0018(6)
N1 0.040(3) 0.044(3) 0.043(3) 0.005(2) 0.015(2) 0.003(2)
N2 0.066(4) 0.052(4) 0.048(3) 0.005(3) 0.021(3) 0.017(3)
C1 0.033(3) 0.034(3) 0.043(3) 0.001(3) 0.014(3) -0.005(2)
C2 0.067(5) 0.055(5) 0.060(5) 0.009(4) 0.024(4) 0.021(4)
C3 0.041(3) 0.048(4) 0.064(5) 0.013(3) 0.021(3) 0.000(3)
C4 0.056(4) 0.051(4) 0.070(5) 0.021(4) 0.019(4) 0.001(3)
C5 0.058(4) 0.068(5) 0.061(5) 0.034(4) 0.005(4) -0.003(4)
C6 0.068(5) 0.062(5) 0.044(4) 0.012(4) 0.014(4) -0.010(4)
C7 0.051(4) 0.056(4) 0.041(4) 0.011(3) 0.013(3) -0.001(3)
C8 0.042(3) 0.042(4) 0.048(4) 0.004(3) 0.018(3) -0.006(3)
C9 0.035(3) 0.042(3) 0.040(3) 0.000(3) 0.017(3) -0.001(3)
C10 0.043(3) 0.053(4) 0.048(4) -0.001(3) 0.020(3) 0.003(3)
C11 0.044(3) 0.066(5) 0.058(5) 0.001(4) 0.027(3) 0.010(3)
C12 0.070(5) 0.059(5) 0.059(5) 0.000(4) 0.035(4) 0.003(4)
C13 0.057(4) 0.088(6) 0.036(4) -0.008(4) 0.011(3) 0.013(4)
C14 0.042(3) 0.058(4) 0.045(4) -0.005(3) 0.018(3) 0.004(3)
C15 0.032(3) 0.038(3) 0.056(4) -0.005(3) 0.018(3) 0.001(3)
C16 0.053(4) 0.068(5) 0.049(4) -0.001(4) 0.007(3) -0.011(4)
C17 0.063(5) 0.085(7) 0.062(5) -0.009(5) -0.005(4) -0.008(5)
C18 0.048(4) 0.086(7) 0.082(7) -0.032(5) 0.007(4) -0.022(4)
C19 0.062(5) 0.074(7) 0.107(9) -0.010(5) 0.030(6) -0.026(4)
C20 0.055(4) 0.061(5) 0.058(5) -0.004(4) 0.016(4) -0.017(4)
C21 0.040(3) 0.035(3) 0.036(3) 0.000(3) 0.016(2) 0.001(3)
C22 0.042(3) 0.036(3) 0.045(4) -0.003(3) 0.018(3) -0.002(3)
C23 0.043(3) 0.042(4) 0.048(4) 0.002(3) 0.023(3) -0.001(3)

loop_
_atom_type_symbol
_atom_type_description
_atom_type_scat_dispersion_real
_atom_type_scat_dispersion_imag
_atom_type_scat_source
C C -0.0020 0.0020 'International Tables Vol C Tables 4.2.6.8 and 6.1.1.4'
H H 0.0000 0.0000 'International Tables Vol C Tables 4.2.6.8 and 6.1.1.4'
N N -0.0031 0.0040 'International Tables Vol C Tables 4.2.6.8 and 6.1.1.4'
P P 0.1013 0.1134 'International Tables Vol C Tables 4.2.6.8 and 6.1.1.4'
S S 0.1206 0.1480 'International Tables Vol C Tables 4.2.6.8 and 6.1.1.4'
Au Au -3.5036 10.1233 'International Tables Vol C Tables 4.2.6.8 and 6.1.1.4'

loop_
_geom_angle_atom_site_label_1
_geom_angle_atom_site_label_2
_geom_angle_atom_site_label_3
_geom_angle
_geom_angle_site_symmetry_1
_geom_angle_publ_flag
P1 Au1 S1 173.41(6) . yes
C1 S1 Au1 100.9(2) . ?
C21 P1 C9 103.7(3) . ?
C21 P1 C15 109.4(3) . ?
C9 P1 C15 105.1(3) . ?
C21 P1 Au1 112.5(2) . ?
C9 P1 Au1 113.0(2) . ?
C15 P1 Au1 112.6(2) . ?
C8 N1 C1 132.1(5) . ?
C8 N1 N2 109.8(5) . ?
C1 N1 N2 117.9(5) . ?
C2 N2 N1 106.1(6) . ?
N1 C1 S2 121.9(5) . ?
N1 C1 S1 113.9(4) . ?
S2 C1 S1 124.1(4) . ?
N2 C2 C3 113.2(7) . ?
N2 C2 H2 123.4 . ?
C3 C2 H2 123.4 . ?
C4 C3 C2 134.5(7) . ?
C4 C3 C8 120.7(7) . ?
C2 C3 C8 104.8(6) . ?
C3 C4 C5 118.9(7) . ?
C3 C4 H4 120.5 . ?
C5 C4 H4 120.5 . ?
C4 C5 C6 120.9(7) . ?
C4 C5 H5 119.5 . ?
C6 C5 H5 119.5 . ?
C7 C6 C5 121.0(8) . ?
C7 C6 H6 119.5 . ?
C5 C6 H6 119.5 . ?
C8 C7 C6 116.5(7) . ?
C8 C7 H7 121.7 . ?
C6 C7 H7 121.7 . ?
C7 C8 N1 132.1(6) . ?
C7 C8 C3 121.8(6) . ?
N1 C8 C3 106.1(6) . ?
C14 C9 C10 119.0(6) . ?
C14 C9 P1 120.7(5) . ?
C10 C9 P1 120.1(5) . ?
C9 C10 C11 119.9(6) . ?
C9 C10 H10 120.1 . ?
C11 C10 H10 120.1 . ?
C12 C11 C10 120.0(7) . ?
C12 C11 H11 120.0 . ?
C10 C11 H11 120.0 . ?
C11 C12 C13 121.1(7) . ?
C11 C12 H12 119.5 . ?
C13 C12 H12 119.5 . ?
C12 C13 C14 119.3(7) . ?
C12 C13 H13 120.4 . ?
C14 C13 H13 120.4 . ?
C9 C14 C13 120.7(6) . ?
C9 C14 H14 119.7 . ?
C13 C14 H14 119.7 . ?
C16 C15 C20 119.8(6) . ?
C16 C15 P1 122.4(5) . ?
C20 C15 P1 117.6(5) . ?
C15 C16 C17 119.4(8) . ?
C15 C16 H16 120.3 . ?
C17 C16 H16 120.3 . ?
C16 C17 C18 121.7(9) . ?
C16 C17 H17 119.2 . ?
C18 C17 H17 119.2 . ?
C17 C18 C19 119.2(8) . ?
C17 C18 H18 120.4 . ?
C19 C18 H18 120.4 . ?
C18 C19 C20 119.6(8) . ?
C18 C19 H19 120.2 . ?
C20 C19 H19 120.2 . ?
C19 C20 C15 120.1(8) . ?
C19 C20 H20 120.0 . ?
C15 C20 H20 120.0 . ?
C22 C21 P1 111.2(4) . ?
C22 C21 H21A 109.4 . ?
P1 C21 H21A 109.4 . ?
C22 C21 H21B 109.4 . ?
P1 C21 H21B 109.4 . ?
H21A C21 H21B 108.0 . ?
C23 C22 C21 113.8(5) . ?
C23 C22 H22A 108.8 . ?
C21 C22 H22A 108.8 . ?
C23 C22 H22B 108.8 . ?
C21 C22 H22B 108.8 . ?
H22A C22 H22B 107.7 . ?
C23 C23 C22 112.6(7) 3_665 ?
C23 C23 H23A 109.1 3_665 ?
C22 C23 H23A 109.1 . ?
C23 C23 H23B 109.1 3_665 ?
C22 C23 H23B 109.1 . ?
H23A C23 H23B 107.8 . ?

loop_
_geom_bond_atom_site_label_1
_geom_bond_atom_site_label_2
_geom_bond_distance
_geom_bond_site_symmetry_2
_geom_bond_publ_flag
Au1 P1 2.255(2) . yes
Au1 S1 2.312(3) . yes
S2 C1 1.656(6) . ?
S1 C1 1.720(7) . ?
P1 C21 1.814(6) . ?
P1 C9 1.818(6) . ?
P1 C15 1.820(7) . ?
N1 C8 1.390(8) . ?
N1 C1 1.392(8) . ?
N1 N2 1.416(7) . ?
N2 C2 1.299(9) . ?
C2 C3 1.413(10) . ?
C2 H2 0.9500 . ?
C3 C4 1.340(10) . ?
C3 C8 1.424(9) . ?
C4 C5 1.383(11) . ?
C4 H4 0.9500 . ?
C5 C6 1.407(12) . ?
C5 H5 0.9500 . ?
C6 C7 1.393(10) . ?
C6 H6 0.9500 . ?
C7 C8 1.381(9) . ?
C7 H7 0.9500 . ?
C9 C14 1.357(9) . ?
C9 C10 1.389(9) . ?
C10 C11 1.394(9) . ?
C10 H10 0.9500 . ?
C11 C12 1.339(10) . ?
C11 H11 0.9500 . ?
C12 C13 1.367(10) . ?
C12 H12 0.9500 . ?
C13 C14 1.394(9) . ?
C13 H13 0.9500 . ?
C14 H14 0.9500 . ?
C15 C16 1.369(10) . ?
C15 C20 1.398(10) . ?
C16 C17 1.374(11) . ?
C16 H16 0.9500 . ?
C17 C18 1.379(13) . ?
C17 H17 0.9500 . ?
C18 C19 1.381(14) . ?
C18 H18 0.9500 . ?
C19 C20 1.388(11) . ?
C19 H19 0.9500 . ?
C20 H20 0.9500 . ?
C21 C22 1.528(8) . ?
C21 H21A 0.9900 . ?
C21 H21B 0.9900 . ?
C22 C23 1.519(8) . ?
C22 H22A 0.9900 . ?
C22 H22B 0.9900 . ?
C23 C23 1.515(13) 3_665 ?
C23 H23A 0.9900 . ?
C23 H23B 0.9900 . ?

loop_
_geom_torsion_atom_site_label_1
_geom_torsion_atom_site_label_2
_geom_torsion_atom_site_label_3
_geom_torsion_atom_site_label_4
_geom_torsion
_geom_torsion_site_symmetry_4
P1 Au1 S1 C1 -143.3(5) .
S1 Au1 P1 C21 -106.2(5) .
S1 Au1 P1 C9 136.8(5) .
S1 Au1 P1 C15 17.9(6) .
C8 N1 N2 C2 -1.2(8) .
C1 N1 N2 C2 174.5(6) .
C8 N1 C1 S2 -0.4(9) .
N2 N1 C1 S2 -174.9(4) .
C8 N1 C1 S1 177.1(5) .
N2 N1 C1 S1 2.6(7) .
Au1 S1 C1 N1 166.9(4) .
Au1 S1 C1 S2 -15.7(4) .
N1 N2 C2 C3 0.4(9) .
N2 C2 C3 C4 -176.1(8) .
N2 C2 C3 C8 0.5(9) .
C2 C3 C4 C5 178.2(8) .
C8 C3 C4 C5 2.1(10) .
C3 C4 C5 C6 -0.1(11) .
C4 C5 C6 C7 -0.3(12) .
C5 C6 C7 C8 -1.4(10) .
C6 C7 C8 N1 -176.5(6) .
C6 C7 C8 C3 3.5(10) .
C1 N1 C8 C7 6.6(11) .
N2 N1 C8 C7 -178.6(7) .
C1 N1 C8 C3 -173.4(6) .
N2 N1 C8 C3 1.5(7) .
C4 C3 C8 C7 -4.0(10) .
C2 C3 C8 C7 178.9(6) .
C4 C3 C8 N1 176.0(6) .
C2 C3 C8 N1 -1.2(7) .
C21 P1 C9 C14 -100.6(6) .
C15 P1 C9 C14 144.6(6) .
Au1 P1 C9 C14 21.5(6) .
C21 P1 C9 C10 74.6(6) .
C15 P1 C9 C10 -40.2(6) .
Au1 P1 C9 C10 -163.3(5) .
C14 C9 C10 C11 1.6(10) .
P1 C9 C10 C11 -173.7(5) .
C9 C10 C11 C12 -0.3(11) .
C10 C11 C12 C13 0.4(12) .
C11 C12 C13 C14 -1.7(13) .
C10 C9 C14 C13 -3.0(11) .
P1 C9 C14 C13 172.3(6) .
C12 C13 C14 C9 3.1(12) .
C21 P1 C15 C16 4.9(7) .
C9 P1 C15 C16 115.7(6) .
Au1 P1 C15 C16 -121.0(6) .
C21 P1 C15 C20 179.6(5) .
C9 P1 C15 C20 -69.7(6) .
Au1 P1 C15 C20 53.7(6) .
C20 C15 C16 C17 4.9(11) .
P1 C15 C16 C17 179.4(7) .
C15 C16 C17 C18 -4.1(14) .
C16 C17 C18 C19 2.4(15) .
C17 C18 C19 C20 -1.6(15) .
C18 C19 C20 C15 2.4(13) .
C16 C15 C20 C19 -4.1(11) .
P1 C15 C20 C19 -178.9(6) .
C9 P1 C21 C22 67.0(5) .
C15 P1 C21 C22 178.8(4) .
Au1 P1 C21 C22 -55.3(4) .
P1 C21 C22 C23 174.0(4) .
C21 C22 C23 C23 179.3(6) 3_665
